data_7014481
loop_
_publ_author_name
'Ren, Chen'
'Hou, Lei'
'Liu, Bin'
'Yang, Guo-Ping'
'Wang, Yao-Yu'
'Shi, Qi-Zhen'

_publ_section_title
;
 Distinct structures of coordination polymers incorporating flexible
 triazole-based ligand: topological diversities, crystal structures and
 property studies.
;
_journal_issue 4
_journal_name_full 'Dalton transactions (Cambridge, England : 2003)'
_journal_page_first 793
_journal_page_last 804
_journal_paper_doi 10.1039/c0dt00894j
_journal_volume 40
_journal_year 2011
_chemical_formula_moiety 'C23 H25 Co N6 O8'
_chemical_formula_sum 'C23 H25 Co N6 O8'
_chemical_formula_weight 572.42
_chemical_name_systematic
;
?
;
_space_group_IT_number 14
_symmetry_cell_setting monoclinic
_symmetry_space_group_name_Hall '-P 2ybc'
_symmetry_space_group_name_H-M 'P 1 21/c 1'
_atom_sites_solution_hydrogens geom
_atom_sites_solution_primary direct
_atom_sites_solution_secondary difmap
_audit_creation_method SHELXL-97
_cell_angle_alpha 90.00
_cell_angle_beta 91.075(7)
_cell_angle_gamma 90.00
_cell_formula_units_Z 4
_cell_length_a 15.237(7)
_cell_length_b 10.469(5)
_cell_length_c 15.889(7)
_cell_measurement_reflns_used 1326
_cell_measurement_temperature 296(2)
_cell_measurement_theta_max 20.9915
_cell_measurement_theta_min 2.3305
_cell_volume 2534(2)
_computing_structure_refinement 'SHELXL-97 (Sheldrick, 1997)'
_computing_structure_solution 'SHELXS-97 (Sheldrick, 1990)'
_diffrn_ambient_temperature 296(2)
_diffrn_measured_fraction_theta_full 0.993
_diffrn_measured_fraction_theta_max 0.993
_diffrn_measurement_device_type 'Rigaku RAXIS-RAPID Imaging Plate'
_diffrn_measurement_method \w
_diffrn_radiation_monochromator graphite
_diffrn_radiation_source 'fine-focus sealed tube'
_diffrn_radiation_type MoK\a
_diffrn_radiation_wavelength 0.71073
_diffrn_reflns_av_R_equivalents 0.0995
_diffrn_reflns_av_sigmaI/netI 0.1160
_diffrn_reflns_limit_h_max 18
_diffrn_reflns_limit_h_min -18
_diffrn_reflns_limit_k_max 12
_diffrn_reflns_limit_k_min -11
_diffrn_reflns_limit_l_max 18
_diffrn_reflns_limit_l_min -15
_diffrn_reflns_number 12342
_diffrn_reflns_theta_full 25.10
_diffrn_reflns_theta_max 25.10
_diffrn_reflns_theta_min 2.33
_exptl_absorpt_coefficient_mu 0.737
_exptl_absorpt_correction_T_max 0.8788
_exptl_absorpt_correction_T_min 0.8092
_exptl_absorpt_correction_type multi-scan
_exptl_absorpt_process_details sadabs
_exptl_crystal_colour pink
_exptl_crystal_density_diffrn 1.500
_exptl_crystal_density_method 'not measured'
_exptl_crystal_description block
_exptl_crystal_F_000 1184
_exptl_crystal_size_max 0.30
_exptl_crystal_size_mid 0.21
_exptl_crystal_size_min 0.18
_refine_diff_density_max 0.551
_refine_diff_density_min -0.727
_refine_diff_density_rms 0.094
_refine_ls_extinction_method none
_refine_ls_goodness_of_fit_ref 1.008
_refine_ls_hydrogen_treatment mixed
_refine_ls_matrix_type full
_refine_ls_number_parameters 363
_refine_ls_number_reflns 4486
_refine_ls_number_restraints 9
_refine_ls_restrained_S_all 1.008
_refine_ls_R_factor_all 0.1105
_refine_ls_R_factor_gt 0.0642
_refine_ls_shift/su_max 0.000
_refine_ls_shift/su_mean 0.000
_refine_ls_structure_factor_coef Fsqd
_refine_ls_weighting_details 'calc w=1/[\s^2^(Fo^2^)+(0.0631P)^2^+0.0000P] where P=(Fo^2^+2Fc^2^)/3'
_refine_ls_weighting_scheme calc
_refine_ls_wR_factor_gt 0.1427
_refine_ls_wR_factor_ref 0.1686
_reflns_number_gt 2561
_reflns_number_total 4486
_reflns_threshold_expression >2sigma(I)
_cod_data_source_file C0DT00894J.TXT
_cod_data_source_block 2
_cod_original_sg_symbol_H-M P21/c
_cod_database_code 7014481

loop_
_symmetry_equiv_pos_as_xyz
'x, y, z'
'-x, y+1/2, -z+1/2'
'-x, -y, -z'
'x, -y-1/2, z-1/2'

loop_
_atom_site_label
_atom_site_type_symbol
_atom_site_fract_x
_atom_site_fract_y
_atom_site_fract_z
_atom_site_U_iso_or_equiv
_atom_site_adp_type
_atom_site_occupancy
_atom_site_symmetry_multiplicity
_atom_site_calc_flag
_atom_site_refinement_flags
_atom_site_disorder_assembly
_atom_site_disorder_group
Co1 Co 0.05095(4) 0.04315(6) 0.35254(4) 0.0376(2) Uani 1 1 d . . .
C1 C 0.2534(4) -0.0014(5) 0.3665(4) 0.0595(16) Uani 1 1 d . . .
H1 H 0.2457 -0.0887 0.3744 0.071 Uiso 1 1 calc R . .
C2 C 0.2255(4) 0.1901(5) 0.3446(3) 0.0516(14) Uani 1 1 d . . .
H2 H 0.1966 0.2671 0.3345 0.062 Uiso 1 1 calc R . .
C3 C 0.3782(4) 0.2772(6) 0.3552(4) 0.0648(16) Uani 1 1 d . . .
H3A H 0.3525 0.3562 0.3346 0.078 Uiso 1 1 calc R . .
H3B H 0.4245 0.2531 0.3173 0.078 Uiso 1 1 calc R . .
C4 C 0.4174(4) 0.2996(5) 0.4414(4) 0.0584(15) Uani 1 1 d . . .
C5 C 0.3671(4) 0.3269(6) 0.5098(4) 0.0683(17) Uani 1 1 d . . .
H5 H 0.3063 0.3303 0.5040 0.082 Uiso 1 1 calc R . .
C6 C 0.4065(4) 0.3491(5) 0.5872(4) 0.0669(17) Uani 1 1 d . . .
H6 H 0.3713 0.3659 0.6330 0.080 Uiso 1 1 calc R . .
C7 C 0.4963(4) 0.3472(5) 0.5987(4) 0.0550(14) Uani 1 1 d . . .
C8 C 0.5452(4) 0.3213(6) 0.5293(4) 0.0733(18) Uani 1 1 d . . .
H8 H 0.6061 0.3200 0.5348 0.088 Uiso 1 1 calc R . .
C9 C 0.5071(4) 0.2972(6) 0.4515(4) 0.0709(17) Uani 1 1 d . . .
H9 H 0.5422 0.2793 0.4057 0.085 Uiso 1 1 calc R . .
C10 C 0.5393(3) 0.3751(5) 0.6810(4) 0.0560(14) Uani 1 1 d . . .
C11 C 0.5095(4) 0.4684(5) 0.7340(4) 0.0574(15) Uani 1 1 d . . .
H11 H 0.4577 0.5115 0.7207 0.069 Uiso 1 1 calc R . .
C12 C 0.5558(4) 0.4988(6) 0.8070(4) 0.0634(16) Uani 1 1 d . . .
H12 H 0.5345 0.5623 0.8421 0.076 Uiso 1 1 calc R . .
C13 C 0.6324(4) 0.4372(6) 0.8285(3) 0.0574(15) Uani 1 1 d . . .
C14 C 0.6608(4) 0.3397(6) 0.7782(4) 0.0717(17) Uani 1 1 d . . .
H14 H 0.7112 0.2943 0.7933 0.086 Uiso 1 1 calc R . .
C15 C 0.6148(4) 0.3087(6) 0.7049(4) 0.0690(17) Uani 1 1 d . . .
H15 H 0.6348 0.2426 0.6711 0.083 Uiso 1 1 calc R . .
C16 C 0.6855(4) 0.4744(6) 0.9052(3) 0.0658(17) Uani 1 1 d . . .
H16A H 0.6572 0.5456 0.9328 0.079 Uiso 1 1 calc R . .
H16B H 0.6875 0.4033 0.9442 0.079 Uiso 1 1 calc R . .
C17 C 0.8478(4) 0.4477(5) 0.8985(3) 0.0506(14) Uani 1 1 d . . .
H17 H 0.8521 0.3739 0.9309 0.061 Uiso 1 1 calc R . .
C18 C 0.8756(4) 0.6036(5) 0.8237(4) 0.0592(15) Uani 1 1 d . . .
H18 H 0.9070 0.6632 0.7929 0.071 Uiso 1 1 calc R . .
C19 C -0.0705(3) 0.4593(4) 0.3309(3) 0.0362(11) Uani 1 1 d . . .
C20 C -0.0331(3) 0.4797(4) 0.4180(3) 0.0351(11) Uani 1 1 d . . .
C21 C 0.0113(3) 0.3823(4) 0.4613(3) 0.0333(11) Uani 1 1 d . . .
C22 C 0.0270(3) 0.2572(4) 0.4211(3) 0.0375(11) Uani 1 1 d . . .
C23 C 0.0429(3) 0.4033(4) 0.5427(3) 0.0379(11) Uani 1 1 d . . .
H23 H 0.0714 0.3374 0.5714 0.045 Uiso 1 1 calc R . .
N1 N 0.1863(3) 0.0794(4) 0.3512(2) 0.0458(10) Uani 1 1 d . . .
N2 N 0.3113(3) 0.1782(4) 0.3541(3) 0.0533(12) Uani 1 1 d . . .
N3 N 0.3297(3) 0.0534(5) 0.3693(4) 0.0807(16) Uani 1 1 d . . .
N4 N 0.9144(3) 0.5032(4) 0.8609(2) 0.0445(10) Uani 1 1 d . . .
N5 N 0.7750(3) 0.5107(4) 0.8839(3) 0.0537(12) Uani 1 1 d . . .
N6 N 0.7914(3) 0.6126(5) 0.8334(3) 0.0700(14) Uani 1 1 d . . .
O1 O 0.0363(2) 0.1585(3) 0.46635(18) 0.0440(9) Uani 1 1 d . . .
O2 O 0.0321(2) 0.2484(3) 0.34272(19) 0.0436(8) Uani 1 1 d . . .
O3 O -0.1336(2) 0.3889(3) 0.3203(2) 0.0517(9) Uani 1 1 d . . .
O4 O -0.0330(2) 0.5236(3) 0.27365(19) 0.0454(9) Uani 1 1 d . . .
O5 O 0.0781(2) -0.1276(3) 0.4098(2) 0.0467(9) Uani 1 1 d . . .
H5A H 0.0388 -0.1452 0.4424 0.070 Uiso 1 1 calc R . .
O6 O 0.2168(4) 0.5136(5) 0.3918(4) 0.136(2) Uani 1 1 d D . .
O7 O 0.1129(3) 0.6902(4) 0.2985(2) 0.0575(10) Uani 1 1 d D . .
O8 O 0.2422(4) 0.8334(7) 0.0446(4) 0.151(3) Uani 1 1 d D . .
H5B H 0.086(4) -0.182(5) 0.379(3) 0.07(2) Uiso 1 1 d . . .
H8A H 0.205(6) 0.870(9) 0.076(3) 0.25(7) Uiso 1 1 d D . .
H7A H 0.064(3) 0.650(6) 0.301(4) 0.14(4) Uiso 1 1 d D . .
H7B H 0.112(2) 0.728(3) 0.2529(15) 0.11(3) Uiso 1 1 d D . .
H8B H 0.2358 0.8729 -0.0036 0.159 Uiso 1 1 d RD . .
H6A H 0.1838 0.5624 0.3632 0.159 Uiso 1 1 d RD . .
H6B H 0.204(5) 0.438(2) 0.378(4) 0.128 Uiso 1 1 d D . .

loop_
_atom_site_aniso_label
_atom_site_aniso_U_11
_atom_site_aniso_U_22
_atom_site_aniso_U_33
_atom_site_aniso_U_23
_atom_site_aniso_U_13
_atom_site_aniso_U_12
Co1 0.0469(5) 0.0354(4) 0.0303(4) -0.0009(3) -0.0043(3) -0.0003(3)
C1 0.045(4) 0.041(3) 0.093(5) 0.001(3) 0.005(3) -0.001(3)
C2 0.045(4) 0.052(3) 0.058(4) 0.002(3) -0.010(3) -0.001(3)
C3 0.046(4) 0.082(4) 0.066(4) -0.004(3) 0.004(3) -0.022(3)
C4 0.052(4) 0.064(4) 0.059(4) -0.008(3) -0.001(3) -0.008(3)
C5 0.043(4) 0.091(5) 0.071(5) -0.011(3) -0.002(3) 0.003(3)
C6 0.052(4) 0.087(5) 0.062(4) -0.002(3) 0.003(3) -0.008(3)
C7 0.045(3) 0.065(4) 0.054(4) -0.004(3) -0.004(3) -0.008(3)
C8 0.048(4) 0.101(5) 0.071(5) -0.009(4) -0.006(3) -0.002(3)
C9 0.056(4) 0.094(5) 0.062(4) -0.017(3) 0.005(3) -0.010(3)
C10 0.040(3) 0.065(4) 0.063(4) -0.004(3) -0.001(3) 0.000(3)
C11 0.041(3) 0.064(4) 0.067(4) -0.001(3) -0.002(3) -0.002(3)
C12 0.055(4) 0.069(4) 0.066(4) -0.007(3) 0.008(3) -0.004(3)
C13 0.040(3) 0.084(4) 0.049(4) -0.006(3) 0.004(3) -0.007(3)
C14 0.048(4) 0.093(5) 0.074(5) -0.010(4) -0.008(3) 0.011(3)
C15 0.064(4) 0.078(4) 0.065(4) -0.017(3) -0.006(3) 0.007(3)
C16 0.052(4) 0.094(5) 0.051(4) -0.010(3) 0.008(3) -0.007(3)
C17 0.055(4) 0.050(3) 0.047(3) 0.007(2) -0.005(3) 0.006(3)
C18 0.048(4) 0.051(4) 0.078(4) 0.019(3) -0.003(3) 0.000(3)
C19 0.042(3) 0.037(3) 0.030(3) -0.001(2) 0.001(2) 0.006(2)
C20 0.045(3) 0.034(3) 0.027(3) 0.003(2) 0.003(2) -0.004(2)
C21 0.044(3) 0.026(2) 0.030(3) -0.0024(18) 0.000(2) -0.002(2)
C22 0.040(3) 0.034(3) 0.039(3) 0.002(2) 0.001(2) 0.002(2)
C23 0.050(3) 0.032(3) 0.032(3) 0.002(2) 0.001(2) -0.003(2)
N1 0.051(3) 0.044(3) 0.043(3) -0.0023(19) -0.002(2) -0.006(2)
N2 0.050(3) 0.056(3) 0.053(3) 0.000(2) -0.001(2) -0.005(2)
N3 0.051(3) 0.065(4) 0.126(5) 0.001(3) 0.002(3) -0.001(3)
N4 0.054(3) 0.040(2) 0.039(3) -0.0047(19) 0.000(2) -0.004(2)
N5 0.045(3) 0.068(3) 0.048(3) 0.006(2) -0.004(2) -0.003(2)
N6 0.052(3) 0.069(3) 0.088(4) 0.019(3) -0.002(3) 0.006(3)
O1 0.065(2) 0.0342(19) 0.033(2) 0.0024(14) -0.0034(16) 0.0036(16)
O2 0.062(2) 0.041(2) 0.028(2) -0.0053(14) -0.0033(16) 0.0036(16)
O3 0.050(2) 0.061(2) 0.044(2) -0.0055(17) -0.0048(17) -0.0125(19)
O4 0.060(2) 0.047(2) 0.0284(19) 0.0016(15) -0.0098(16) -0.0041(17)
O5 0.060(3) 0.041(2) 0.040(2) 0.0000(18) 0.0062(18) 0.0005(19)
O6 0.154(6) 0.110(4) 0.142(5) 0.014(4) -0.024(4) 0.037(4)
O7 0.071(3) 0.058(2) 0.043(3) -0.0029(18) -0.0108(19) 0.007(2)
O8 0.138(6) 0.171(6) 0.145(6) 0.055(4) 0.063(5) 0.060(5)

loop_
_atom_type_symbol
_atom_type_description
_atom_type_scat_dispersion_real
_atom_type_scat_dispersion_imag
_atom_type_scat_source
C C 0.0033 0.0016 'International Tables Vol C Tables 4.2.6.8 and 6.1.1.4'
H H 0.0000 0.0000 'International Tables Vol C Tables 4.2.6.8 and 6.1.1.4'
Co Co 0.3494 0.9721 'International Tables Vol C Tables 4.2.6.8 and 6.1.1.4'
N N 0.0061 0.0033 'International Tables Vol C Tables 4.2.6.8 and 6.1.1.4'
O O 0.0106 0.0060 'International Tables Vol C Tables 4.2.6.8 and 6.1.1.4'

loop_
_geom_angle_atom_site_label_1
_geom_angle_atom_site_label_2
_geom_angle_atom_site_label_3
_geom_angle
_geom_angle_site_symmetry_1
_geom_angle_site_symmetry_3
_geom_angle_publ_flag
O4 Co1 O5 111.98(14) 2_545 . ?
O4 Co1 N1 97.05(14) 2_545 . ?
O5 Co1 N1 88.37(15) . . ?
O4 Co1 N4 85.70(14) 2_545 4_465 ?
O5 Co1 N4 87.89(15) . 4_465 ?
N1 Co1 N4 175.99(15) . 4_465 ?
O4 Co1 O2 90.77(12) 2_545 . ?
O5 Co1 O2 157.18(14) . . ?
N1 Co1 O2 87.08(14) . . ?
N4 Co1 O2 95.82(14) 4_465 . ?
O4 Co1 O1 149.08(12) 2_545 . ?
O5 Co1 O1 97.89(14) . . ?
N1 Co1 O1 91.40(14) . . ?
N4 Co1 O1 87.69(14) 4_465 . ?
O2 Co1 O1 59.91(11) . . ?
N3 C1 N1 113.9(5) . . ?
N3 C1 H1 123.0 . . ?
N1 C1 H1 123.0 . . ?
N1 C2 N2 111.1(5) . . ?
N1 C2 H2 124.5 . . ?
N2 C2 H2 124.5 . . ?
N2 C3 C4 112.9(5) . . ?
N2 C3 H3A 109.0 . . ?
C4 C3 H3A 109.0 . . ?
N2 C3 H3B 109.0 . . ?
C4 C3 H3B 109.0 . . ?
H3A C3 H3B 107.8 . . ?
C5 C4 C9 118.8(5) . . ?
C5 C4 C3 122.5(5) . . ?
C9 C4 C3 118.7(5) . . ?
C4 C5 C6 120.2(6) . . ?
C4 C5 H5 119.9 . . ?
C6 C5 H5 119.9 . . ?
C5 C6 C7 122.1(6) . . ?
C5 C6 H6 119.0 . . ?
C7 C6 H6 119.0 . . ?
C8 C7 C6 116.7(5) . . ?
C8 C7 C10 120.9(5) . . ?
C6 C7 C10 122.4(5) . . ?
C7 C8 C9 122.2(6) . . ?
C7 C8 H8 118.9 . . ?
C9 C8 H8 118.9 . . ?
C4 C9 C8 120.1(6) . . ?
C4 C9 H9 119.9 . . ?
C8 C9 H9 119.9 . . ?
C11 C10 C15 118.0(5) . . ?
C11 C10 C7 122.5(5) . . ?
C15 C10 C7 119.5(5) . . ?
C10 C11 C12 120.6(5) . . ?
C10 C11 H11 119.7 . . ?
C12 C11 H11 119.7 . . ?
C13 C12 C11 121.3(6) . . ?
C13 C12 H12 119.4 . . ?
C11 C12 H12 119.4 . . ?
C12 C13 C14 118.8(6) . . ?
C12 C13 C16 121.6(5) . . ?
C14 C13 C16 119.7(5) . . ?
C13 C14 C15 120.2(6) . . ?
C13 C14 H14 119.9 . . ?
C15 C14 H14 119.9 . . ?
C14 C15 C10 121.0(6) . . ?
C14 C15 H15 119.5 . . ?
C10 C15 H15 119.5 . . ?
N5 C16 C13 111.8(4) . . ?
N5 C16 H16A 109.3 . . ?
C13 C16 H16A 109.3 . . ?
N5 C16 H16B 109.3 . . ?
C13 C16 H16B 109.3 . . ?
H16A C16 H16B 107.9 . . ?
N5 C17 N4 110.7(5) . . ?
N5 C17 H17 124.7 . . ?
N4 C17 H17 124.7 . . ?
N6 C18 N4 115.7(5) . . ?
N6 C18 H18 122.1 . . ?
N4 C18 H18 122.1 . . ?
O3 C19 O4 125.7(4) . . ?
O3 C19 C20 119.8(4) . . ?
O4 C19 C20 114.5(4) . . ?
C23 C20 C21 118.6(4) 3_566 . ?
C23 C20 C19 119.9(4) 3_566 . ?
C21 C20 C19 121.5(4) . . ?
C23 C21 C20 120.0(4) . . ?
C23 C21 C22 119.1(4) . . ?
C20 C21 C22 120.9(4) . . ?
O2 C22 O1 119.8(4) . . ?
O2 C22 C21 120.6(4) . . ?
O1 C22 C21 119.7(4) . . ?
C20 C23 C21 121.4(4) 3_566 . ?
C20 C23 H23 119.3 3_566 . ?
C21 C23 H23 119.3 . . ?
C2 N1 C1 103.1(4) . . ?
C2 N1 Co1 127.6(4) . . ?
C1 N1 Co1 128.9(4) . . ?
C2 N2 N3 108.2(4) . . ?
C2 N2 C3 128.9(5) . . ?
N3 N2 C3 122.8(5) . . ?
C1 N3 N2 103.8(5) . . ?
C17 N4 C18 102.0(5) . . ?
C17 N4 Co1 133.0(4) . 4_666 ?
C18 N4 Co1 124.9(4) . 4_666 ?
C17 N5 N6 109.7(4) . . ?
C17 N5 C16 128.3(5) . . ?
N6 N5 C16 121.5(4) . . ?
C18 N6 N5 101.8(4) . . ?
C22 O1 Co1 89.6(3) . . ?
C22 O2 Co1 90.7(3) . . ?
C19 O4 Co1 134.7(3) . 2 ?
Co1 O5 H5A 109.5 . . ?
Co1 O5 H5B 113(4) . . ?
H5A O5 H5B 111.4 . . ?
H6A O6 H6B 107.8 . . ?
H7A O7 H7B 106(3) . . ?
H8A O8 H8B 103.8 . . ?

loop_
_geom_bond_atom_site_label_1
_geom_bond_atom_site_label_2
_geom_bond_distance
_geom_bond_site_symmetry_2
_geom_bond_publ_flag
Co1 O4 2.029(3) 2_545 ?
Co1 O5 2.045(4) . ?
Co1 N1 2.098(4) . ?
Co1 N4 2.143(4) 4_465 ?
Co1 O2 2.173(3) . ?
Co1 O1 2.189(3) . ?
C1 N3 1.297(7) . ?
C1 N1 1.345(6) . ?
C1 H1 0.9300 . ?
C2 N1 1.309(6) . ?
C2 N2 1.320(6) . ?
C2 H2 0.9300 . ?
C3 N2 1.453(6) . ?
C3 C4 1.503(7) . ?
C3 H3A 0.9700 . ?
C3 H3B 0.9700 . ?
C4 C5 1.371(7) . ?
C4 C9 1.373(7) . ?
C5 C6 1.377(7) . ?
C5 H5 0.9300 . ?
C6 C7 1.379(7) . ?
C6 H6 0.9300 . ?
C7 C8 1.370(7) . ?
C7 C10 1.480(7) . ?
C8 C9 1.379(8) . ?
C8 H8 0.9300 . ?
C9 H9 0.9300 . ?
C10 C11 1.372(7) . ?
C10 C15 1.391(7) . ?
C11 C12 1.383(7) . ?
C11 H11 0.9300 . ?
C12 C13 1.371(7) . ?
C12 H12 0.9300 . ?
C13 C14 1.372(8) . ?
C13 C16 1.501(7) . ?
C14 C15 1.387(7) . ?
C14 H14 0.9300 . ?
C15 H15 0.9300 . ?
C16 N5 1.461(6) . ?
C16 H16A 0.9700 . ?
C16 H16B 0.9700 . ?
C17 N5 1.307(6) . ?
C17 N4 1.322(6) . ?
C17 H17 0.9300 . ?
C18 N6 1.299(6) . ?
C18 N4 1.337(6) . ?
C18 H18 0.9300 . ?
C19 O3 1.220(5) . ?
C19 O4 1.275(5) . ?
C19 C20 1.503(6) . ?
C20 C23 1.384(6) 3_566 ?
C20 C21 1.397(6) . ?
C21 C23 1.389(6) . ?
C21 C22 1.479(6) . ?
C22 O2 1.253(5) . ?
C22 O1 1.266(5) . ?
C23 C20 1.384(6) 3_566 ?
C23 H23 0.9300 . ?
N2 N3 1.357(6) . ?
N4 Co1 2.143(4) 4_666 ?
N5 N6 1.360(6) . ?
O4 Co1 2.029(3) 2 ?
O5 H5A 0.8200 . ?
O5 H5B 0.76(5) . ?
O6 H6A 0.8431 . ?
O6 H6B 0.84(2) . ?
O7 H7A 0.853(19) . ?
O7 H7B 0.828(14) . ?
O8 H8A 0.85(2) . ?
O8 H8B 0.8746 . ?

loop_
_geom_torsion_atom_site_label_1
_geom_torsion_atom_site_label_2
_geom_torsion_atom_site_label_3
_geom_torsion_atom_site_label_4
_geom_torsion
_geom_torsion_site_symmetry_1
_geom_torsion_site_symmetry_2
_geom_torsion_site_symmetry_3
_geom_torsion_site_symmetry_4
_geom_torsion_publ_flag
N2 C3 C4 C5 -54.4(8) . . . . ?
N2 C3 C4 C9 128.0(6) . . . . ?
C9 C4 C5 C6 -1.1(9) . . . . ?
C3 C4 C5 C6 -178.7(5) . . . . ?
C4 C5 C6 C7 1.1(9) . . . . ?
C5 C6 C7 C8 -0.3(9) . . . . ?
C5 C6 C7 C10 178.0(5) . . . . ?
C6 C7 C8 C9 -0.5(9) . . . . ?
C10 C7 C8 C9 -178.8(6) . . . . ?
C5 C4 C9 C8 0.3(9) . . . . ?
C3 C4 C9 C8 178.0(6) . . . . ?
C7 C8 C9 C4 0.5(10) . . . . ?
C8 C7 C10 C11 139.5(6) . . . . ?
C6 C7 C10 C11 -38.7(8) . . . . ?
C8 C7 C10 C15 -37.7(8) . . . . ?
C6 C7 C10 C15 144.0(6) . . . . ?
C15 C10 C11 C12 2.8(8) . . . . ?
C7 C10 C11 C12 -174.4(5) . . . . ?
C10 C11 C12 C13 0.0(9) . . . . ?
C11 C12 C13 C14 -3.0(9) . . . . ?
C11 C12 C13 C16 176.7(5) . . . . ?
C12 C13 C14 C15 3.1(9) . . . . ?
C16 C13 C14 C15 -176.7(6) . . . . ?
C13 C14 C15 C10 -0.2(10) . . . . ?
C11 C10 C15 C14 -2.8(9) . . . . ?
C7 C10 C15 C14 174.6(6) . . . . ?
C12 C13 C16 N5 -122.0(6) . . . . ?
C14 C13 C16 N5 57.7(7) . . . . ?
O3 C19 C20 C23 -109.9(5) . . . 3_566 ?
O4 C19 C20 C23 67.8(6) . . . 3_566 ?
O3 C19 C20 C21 69.5(6) . . . . ?
O4 C19 C20 C21 -112.8(5) . . . . ?
C23 C20 C21 C23 1.2(7) 3_566 . . . ?
C19 C20 C21 C23 -178.2(4) . . . . ?
C23 C20 C21 C22 -177.4(4) 3_566 . . . ?
C19 C20 C21 C22 3.1(7) . . . . ?
C23 C21 C22 O2 -151.8(4) . . . . ?
C20 C21 C22 O2 26.9(7) . . . . ?
C23 C21 C22 O1 27.5(6) . . . . ?
C20 C21 C22 O1 -153.9(4) . . . . ?
C20 C21 C23 C20 -1.3(8) . . . 3_566 ?
C22 C21 C23 C20 177.4(4) . . . 3_566 ?
N2 C2 N1 C1 0.8(6) . . . . ?
N2 C2 N1 Co1 173.9(3) . . . . ?
N3 C1 N1 C2 -0.2(6) . . . . ?
N3 C1 N1 Co1 -173.2(4) . . . . ?
O4 Co1 N1 C2 89.1(4) 2_545 . . . ?
O5 Co1 N1 C2 -158.9(4) . . . . ?
N4 Co1 N1 C2 -138(2) 4_465 . . . ?
O2 Co1 N1 C2 -1.3(4) . . . . ?
O1 Co1 N1 C2 -61.0(4) . . . . ?
O4 Co1 N1 C1 -99.4(4) 2_545 . . . ?
O5 Co1 N1 C1 12.5(4) . . . . ?
N4 Co1 N1 C1 34(2) 4_465 . . . ?
O2 Co1 N1 C1 170.1(4) . . . . ?
O1 Co1 N1 C1 110.4(4) . . . . ?
N1 C2 N2 N3 -1.1(6) . . . . ?
N1 C2 N2 C3 -176.9(5) . . . . ?
C4 C3 N2 C2 108.0(6) . . . . ?
C4 C3 N2 N3 -67.2(7) . . . . ?
N1 C1 N3 N2 -0.5(7) . . . . ?
C2 N2 N3 C1 0.9(6) . . . . ?
C3 N2 N3 C1 177.0(5) . . . . ?
N5 C17 N4 C18 0.4(6) . . . . ?
N5 C17 N4 Co1 -178.4(3) . . . 4_666 ?
N6 C18 N4 C17 -1.7(7) . . . . ?
N6 C18 N4 Co1 177.3(4) . . . 4_666 ?
N4 C17 N5 N6 0.8(6) . . . . ?
N4 C17 N5 C16 172.3(5) . . . . ?
C13 C16 N5 C17 -108.1(6) . . . . ?
C13 C16 N5 N6 62.5(7) . . . . ?
N4 C18 N6 N5 2.1(7) . . . . ?
C17 N5 N6 C18 -1.7(6) . . . . ?
C16 N5 N6 C18 -173.8(5) . . . . ?
O2 C22 O1 Co1 -1.9(4) . . . . ?
C21 C22 O1 Co1 178.9(4) . . . . ?
O4 Co1 O1 C22 -19.3(4) 2_545 . . . ?
O5 Co1 O1 C22 175.5(3) . . . . ?
N1 Co1 O1 C22 86.9(3) . . . . ?
N4 Co1 O1 C22 -97.0(3) 4_465 . . . ?
O2 Co1 O1 C22 1.1(3) . . . . ?
O1 C22 O2 Co1 1.9(4) . . . . ?
C21 C22 O2 Co1 -178.9(4) . . . . ?
O4 Co1 O2 C22 168.6(3) 2_545 . . . ?
O5 Co1 O2 C22 -15.6(5) . . . . ?
N1 Co1 O2 C22 -94.4(3) . . . . ?
N4 Co1 O2 C22 82.8(3) 4_465 . . . ?
O1 Co1 O2 C22 -1.1(3) . . . . ?
O3 C19 O4 Co1 -1.3(8) . . . 2 ?
C20 C19 O4 Co1 -178.8(3) . . . 2 ?
